data_2206864
loop_
_publ_author_name
'S. Selvanayagam'
'Mahesh S. Chandak'
'D. Velmurugan'
'K. Ravikumar'
'R. Raghunathan'

_publ_section_title
;
 3,3-Bis(1<i>H</i>-indol-3-yl)indolin-2-one
;
_journal_coeditor_code BT6707
_journal_issue 10
_journal_name_full 'Acta Crystallographica Section E'
_journal_page_first o3122
_journal_page_last o3123
_journal_paper_doi 10.1107/S1600536805027248
_journal_volume 61
_journal_year 2005
_chemical_formula_iupac 'C24 H17 N3 O'
_chemical_formula_moiety 'C24 H17 N3 O'
_chemical_formula_sum 'C24 H17 N3 O'
_chemical_formula_weight 363.41
_chemical_name_systematic
;
3,3-Bis(1H-indol-3-yl)indolin-2-one
;
_space_group_IT_number 15
_symmetry_cell_setting monoclinic
_symmetry_space_group_name_Hall '-C 2yc'
_symmetry_space_group_name_H-M 'C 1 2/c 1'
_atom_sites_solution_hydrogens geom
_atom_sites_solution_primary direct
_atom_sites_solution_secondary difmap
_audit_creation_method SHELXL-97
_cell_angle_alpha 90.00
_cell_angle_beta 125.8610(10)
_cell_angle_gamma 90.00
_cell_formula_units_Z 8
_cell_length_a 24.0578(12)
_cell_length_b 10.2342(5)
_cell_length_c 18.1597(9)
_cell_measurement_reflns_used 9828
_cell_measurement_temperature 293(2)
_cell_measurement_theta_max 26.56
_cell_measurement_theta_min 2.48
_cell_volume 3623.6(3)
_computing_cell_refinement 'SAINT (Bruker, 2001)'
_computing_data_collection 'SMART (Bruker, 2001)'
_computing_data_reduction SAINT
_computing_molecular_graphics 'ORTEP-3 (Farrugia, 1997) and PLATON (Spek, 2003)'
_computing_publication_material 'SHELXL97 and PARST (Nardelli, 1995)'
_computing_structure_refinement 'SHELXL97 (Sheldrick, 1997)'
_computing_structure_solution 'SHELXS97 (Sheldrick, 1997)'
_diffrn_ambient_temperature 293(2)
_diffrn_measured_fraction_theta_full 1.000
_diffrn_measured_fraction_theta_max 0.973
_diffrn_measurement_device 'CCD Area Detector'
_diffrn_measurement_device_type 'Bruker SMART APEX area-detector'
_diffrn_measurement_method \w
_diffrn_radiation_monochromator graphite
_diffrn_radiation_source 'fine-focus sealed tube'
_diffrn_radiation_type MoK\a
_diffrn_radiation_wavelength 0.71073
_diffrn_reflns_av_R_equivalents 0.0234
_diffrn_reflns_av_sigmaI/netI 0.0187
_diffrn_reflns_limit_h_max 31
_diffrn_reflns_limit_h_min -31
_diffrn_reflns_limit_k_max 13
_diffrn_reflns_limit_k_min -13
_diffrn_reflns_limit_l_max 23
_diffrn_reflns_limit_l_min -23
_diffrn_reflns_number 20359
_diffrn_reflns_theta_full 25.00
_diffrn_reflns_theta_max 28.03
_diffrn_reflns_theta_min 2.09
_diffrn_standards_decay_% 0
_diffrn_standards_number 0
_exptl_absorpt_coefficient_mu 0.083
_exptl_absorpt_correction_type none
_exptl_crystal_colour Colourless
_exptl_crystal_density_diffrn 1.332
_exptl_crystal_density_method 'not measured'
_exptl_crystal_description Block
_exptl_crystal_F_000 1520
_exptl_crystal_size_max 0.24
_exptl_crystal_size_mid 0.22
_exptl_crystal_size_min 0.20
_refine_diff_density_max 0.305
_refine_diff_density_min -0.216
_refine_ls_extinction_method none
_refine_ls_goodness_of_fit_ref 1.046
_refine_ls_hydrogen_treatment constr
_refine_ls_matrix_type full
_refine_ls_number_parameters 253
_refine_ls_number_reflns 4278
_refine_ls_number_restraints 0
_refine_ls_restrained_S_all 1.046
_refine_ls_R_factor_all 0.0576
_refine_ls_R_factor_gt 0.0496
_refine_ls_shift/su_max 0.000
_refine_ls_shift/su_mean 0.000
_refine_ls_structure_factor_coef Fsqd
_refine_ls_weighting_details 'calc w = 1/[\s^2^(Fo^2^)+(0.0696P)^2^+1.8470P] where P = (Fo^2^+2Fc^2^)/3'
_refine_ls_weighting_scheme calc
_refine_ls_wR_factor_gt 0.1284
_refine_ls_wR_factor_ref 0.1344
_reflns_number_gt 3677
_reflns_number_total 4278
_reflns_threshold_expression I>2\s(I)
_cod_data_source_file bt6707.cif
_cod_data_source_block I
_cod_original_sg_symbol_H-M 'C 2/c'
_cod_database_code 2206864
_cod_database_fobs_code 2206864

loop_
_symmetry_equiv_pos_as_xyz
'x, y, z'
'-x, y, -z+1/2'
'x+1/2, y+1/2, z'
'-x+1/2, y+1/2, -z+1/2'
'-x, -y, -z'
'x, -y, z-1/2'
'-x+1/2, -y+1/2, -z'
'x+1/2, -y+1/2, z-1/2'

loop_
_atom_site_label
_atom_site_fract_x
_atom_site_fract_y
_atom_site_fract_z
_atom_site_U_iso_or_equiv
_atom_site_adp_type
_atom_site_calc_flag
_atom_site_refinement_flags
_atom_site_occupancy
_atom_site_type_symbol
O1 0.36680(6) 0.34810(10) 0.47802(8) 0.0527(3) Uani d . 1 O
N1 0.19426(7) 0.10835(13) 0.42508(9) 0.0478(3) Uani d . 1 N
H1 0.1786 0.1034 0.4572 0.057 Uiso calc R 1 H
N2 0.49456(7) -0.01347(15) 0.60660(10) 0.0585(4) Uani d . 1 N
H2 0.5370 -0.0108 0.6522 0.070 Uiso calc R 1 H
N3 0.35915(7) 0.31588(11) 0.34777(9) 0.0442(3) Uani d . 1 N
H3 0.3673 0.3948 0.3404 0.053 Uiso calc R 1 H
C1 0.15557(8) 0.11366(14) 0.33255(11) 0.0421(3) Uani d . 1 C
C2 0.08467(9) 0.11248(19) 0.26935(14) 0.0606(5) Uani d . 1 C
H2A 0.0560 0.1068 0.2880 0.073 Uiso calc R 1 H
C3 0.05800(9) 0.11981(18) 0.17889(14) 0.0613(5) Uani d . 1 C
H3A 0.0107 0.1180 0.1356 0.074 Uiso calc R 1 H
C4 0.10087(8) 0.12999(15) 0.15087(11) 0.0497(4) Uani d . 1 C
H4 0.0816 0.1363 0.0892 0.060 Uiso calc R 1 H
C5 0.17132(7) 0.13091(13) 0.21295(10) 0.0382(3) Uani d . 1 C
H5 0.1992 0.1380 0.1933 0.046 Uiso calc R 1 H
C6 0.20042(7) 0.12108(12) 0.30600(10) 0.0335(3) Uani d . 1 C
C7 0.26870(7) 0.11893(12) 0.38898(9) 0.0320(3) Uani d . 1 C
C8 0.26183(8) 0.11228(14) 0.45823(10) 0.0397(3) Uani d . 1 C
H8 0.2982 0.1106 0.5196 0.048 Uiso calc R 1 H
C9 0.45245(8) -0.11961(16) 0.58086(10) 0.0454(4) Uani d . 1 C
C10 0.46520(9) -0.24451(19) 0.61847(12) 0.0602(5) Uani d . 1 C
H10 0.5083 -0.2671 0.6698 0.072 Uiso calc R 1 H
C11 0.41269(10) -0.33243(18) 0.57782(13) 0.0598(5) Uani d . 1 C
H11 0.4203 -0.4164 0.6015 0.072 Uiso calc R 1 H
C12 0.34805(9) -0.29896(15) 0.50172(12) 0.0517(4) Uani d . 1 C
H12 0.3131 -0.3607 0.4756 0.062 Uiso calc R 1 H
C13 0.33481(7) -0.17591(14) 0.46412(9) 0.0393(3) Uani d . 1 C
H13 0.2913 -0.1548 0.4131 0.047 Uiso calc R 1 H
C14 0.38741(7) -0.08311(13) 0.50346(9) 0.0344(3) Uani d . 1 C
C15 0.39265(7) 0.05122(13) 0.48435(9) 0.0343(3) Uani d . 1 C
C16 0.45856(8) 0.08765(17) 0.54850(11) 0.0502(4) Uani d . 1 C
H16 0.4766 0.1698 0.5523 0.060 Uiso calc R 1 H
C17 0.33740(7) 0.13018(12) 0.40370(9) 0.0316(3) Uani d . 1 C
C18 0.35667(7) 0.27795(13) 0.41715(10) 0.0379(3) Uani d . 1 C
C19 0.34700(7) 0.21277(13) 0.28932(9) 0.0358(3) Uani d . 1 C
C20 0.34793(8) 0.21436(16) 0.21404(10) 0.0459(4) Uani d . 1 C
H20 0.3555 0.2913 0.1939 0.055 Uiso calc R 1 H
C21 0.33709(9) 0.09674(17) 0.16975(11) 0.0508(4) Uani d . 1 C
H21 0.3378 0.0945 0.1192 0.061 Uiso calc R 1 H
C22 0.32518(9) -0.01725(16) 0.19913(10) 0.0475(4) Uani d . 1 C
H22 0.3181 -0.0950 0.1683 0.057 Uiso calc R 1 H
C23 0.32362(7) -0.01674(13) 0.27478(9) 0.0380(3) Uani d . 1 C
H23 0.3154 -0.0934 0.2945 0.046 Uiso calc R 1 H
C24 0.33440(6) 0.09928(13) 0.31944(9) 0.0315(3) Uani d . 1 C

loop_
_atom_site_aniso_label
_atom_site_aniso_U_11
_atom_site_aniso_U_22
_atom_site_aniso_U_33
_atom_site_aniso_U_12
_atom_site_aniso_U_13
_atom_site_aniso_U_23
O1 0.0733(8) 0.0406(6) 0.0699(7) -0.0152(5) 0.0562(7) -0.0197(5)
N1 0.0508(7) 0.0574(8) 0.0560(8) 0.0045(6) 0.0429(7) 0.0089(6)
N2 0.0322(6) 0.0699(10) 0.0507(8) -0.0035(6) 0.0116(6) 0.0013(7)
N3 0.0614(8) 0.0298(6) 0.0571(8) -0.0066(5) 0.0435(7) -0.0011(5)
C1 0.0430(8) 0.0380(7) 0.0562(9) 0.0056(6) 0.0352(7) 0.0106(6)
C2 0.0409(8) 0.0711(12) 0.0782(12) 0.0112(8) 0.0396(9) 0.0283(9)
C3 0.0344(8) 0.0641(11) 0.0722(12) 0.0063(7) 0.0238(8) 0.0257(9)
C4 0.0457(8) 0.0438(8) 0.0481(9) 0.0040(6) 0.0211(7) 0.0111(7)
C5 0.0413(7) 0.0319(7) 0.0434(7) 0.0018(5) 0.0261(6) 0.0046(5)
C6 0.0367(7) 0.0245(6) 0.0454(7) 0.0021(5) 0.0275(6) 0.0034(5)
C7 0.0378(7) 0.0278(6) 0.0384(7) 0.0003(5) 0.0267(6) 0.0003(5)
C8 0.0444(8) 0.0421(7) 0.0429(7) 0.0010(6) 0.0313(7) 0.0020(6)
C9 0.0359(7) 0.0550(9) 0.0412(8) 0.0031(6) 0.0203(6) 0.0014(6)
C10 0.0514(10) 0.0661(11) 0.0518(9) 0.0200(8) 0.0238(8) 0.0194(8)
C11 0.0693(11) 0.0463(9) 0.0615(10) 0.0119(8) 0.0370(9) 0.0174(8)
C12 0.0606(10) 0.0407(8) 0.0540(9) -0.0035(7) 0.0337(8) 0.0025(7)
C13 0.0417(7) 0.0389(7) 0.0357(7) -0.0023(6) 0.0218(6) -0.0006(6)
C14 0.0356(6) 0.0393(7) 0.0314(6) 0.0023(5) 0.0214(5) -0.0001(5)
C15 0.0346(6) 0.0379(7) 0.0350(6) -0.0040(5) 0.0230(6) -0.0044(5)
C16 0.0413(8) 0.0510(9) 0.0538(9) -0.0109(7) 0.0254(7) -0.0071(7)
C17 0.0380(7) 0.0287(6) 0.0368(6) -0.0031(5) 0.0267(6) -0.0034(5)
C18 0.0420(7) 0.0331(7) 0.0497(8) -0.0044(5) 0.0331(7) -0.0051(6)
C19 0.0364(7) 0.0354(7) 0.0413(7) 0.0000(5) 0.0259(6) 0.0017(5)
C20 0.0520(9) 0.0499(9) 0.0449(8) -0.0039(7) 0.0335(7) 0.0070(7)
C21 0.0599(10) 0.0642(10) 0.0396(8) -0.0024(8) 0.0355(8) -0.0010(7)
C22 0.0598(9) 0.0480(9) 0.0424(8) -0.0019(7) 0.0343(7) -0.0089(6)
C23 0.0451(7) 0.0347(7) 0.0399(7) -0.0002(5) 0.0281(6) -0.0004(5)
C24 0.0311(6) 0.0350(6) 0.0339(6) 0.0010(5) 0.0221(5) 0.0013(5)

loop_
_atom_type_symbol
_atom_type_description
_atom_type_scat_dispersion_real
_atom_type_scat_dispersion_imag
_atom_type_scat_source
C C 0.0033 0.0016 'International Tables Vol C Tables 4.2.6.8 and 6.1.1.4'
H H 0.0000 0.0000 'International Tables Vol C Tables 4.2.6.8 and 6.1.1.4'
N N 0.0061 0.0033 'International Tables Vol C Tables 4.2.6.8 and 6.1.1.4'
O O 0.0106 0.0060 'International Tables Vol C Tables 4.2.6.8 and 6.1.1.4'

loop_
_geom_angle_atom_site_label_1
_geom_angle_atom_site_label_2
_geom_angle_atom_site_label_3
_geom_angle
C1 N1 C8 108.63(12)
C1 N1 H1 125.7
C8 N1 H1 125.7
C16 N2 C9 109.30(13)
C16 N2 H2 125.4
C9 N2 H2 125.4
C18 N3 C19 112.72(11)
C18 N3 H3 123.6
C19 N3 H3 123.6
N1 C1 C2 129.67(15)
N1 C1 C6 108.35(13)
C2 C1 C6 121.98(15)
C3 C2 C1 118.36(15)
C3 C2 H2A 120.8
C1 C2 H2A 120.8
C2 C3 C4 120.91(16)
C2 C3 H3A 119.5
C4 C3 H3A 119.5
C5 C4 C3 121.24(16)
C5 C4 H4 119.4
C3 C4 H4 119.4
C4 C5 C6 119.40(14)
C4 C5 H5 120.3
C6 C5 H5 120.3
C5 C6 C1 118.08(13)
C5 C6 C7 136.10(12)
C1 C6 C7 105.80(12)
C8 C7 C6 106.63(12)
C8 C7 C17 123.37(12)
C6 C7 C17 129.90(11)
C7 C8 N1 110.59(13)
C7 C8 H8 124.7
N1 C8 H8 124.7
N2 C9 C10 130.82(15)
N2 C9 C14 107.32(14)
C10 C9 C14 121.86(15)
C11 C10 C9 118.11(15)
C11 C10 H10 120.9
C9 C10 H10 120.9
C10 C11 C12 121.24(16)
C10 C11 H11 119.4
C12 C11 H11 119.4
C13 C12 C11 121.18(16)
C13 C12 H12 119.4
C11 C12 H12 119.4
C12 C13 C14 119.37(14)
C12 C13 H13 120.3
C14 C13 H13 120.3
C13 C14 C9 118.25(13)
C13 C14 C15 134.88(13)
C9 C14 C15 106.87(12)
C16 C15 C14 106.15(13)
C16 C15 C17 127.32(13)
C14 C15 C17 126.29(11)
C15 C16 N2 110.37(14)
C15 C16 H16 124.8
N2 C16 H16 124.8
C15 C17 C7 112.29(10)
C15 C17 C24 111.10(10)
C7 C17 C24 113.71(11)
C15 C17 C18 110.79(11)
C7 C17 C18 107.14(10)
C24 C17 C18 101.17(10)
O1 C18 N3 125.60(13)
O1 C18 C17 126.71(13)
N3 C18 C17 107.69(11)
C20 C19 C24 122.21(13)
C20 C19 N3 128.64(13)
C24 C19 N3 109.14(12)
C19 C20 C21 117.26(13)
C19 C20 H20 121.4
C21 C20 H20 121.4
C22 C21 C20 121.41(13)
C22 C21 H21 119.3
C20 C21 H21 119.3
C21 C22 C23 120.55(14)
C21 C22 H22 119.7
C23 C22 H22 119.7
C24 C23 C22 118.65(13)
C24 C23 H23 120.7
C22 C23 H23 120.7
C23 C24 C19 119.91(12)
C23 C24 C17 130.86(12)
C19 C24 C17 109.21(11)

loop_
_geom_bond_atom_site_label_1
_geom_bond_atom_site_label_2
_geom_bond_distance
_geom_bond_publ_flag
O1 C18 1.217(2) y
N1 C1 1.364(2) ?
N1 C8 1.3637(19) ?
N1 H1 0.8600 ?
N2 C16 1.365(2) ?
N2 C9 1.367(2) ?
N2 H2 0.8600 ?
N3 C18 1.3526(18) ?
N3 C19 1.4007(18) ?
N3 H3 0.8600 ?
C1 C2 1.390(2) ?
C1 C6 1.4186(19) ?
C2 C3 1.372(3) ?
C2 H2A 0.9300 ?
C3 C4 1.396(3) ?
C3 H3A 0.9300 ?
C4 C5 1.380(2) ?
C4 H4 0.9300 ?
C5 C6 1.403(2) ?
C5 H5 0.9300 ?
C6 C7 1.4384(19) ?
C7 C8 1.3628(18) ?
C7 C17 1.516(2) y
C8 H8 0.9300 ?
C9 C10 1.396(2) ?
C9 C14 1.4096(19) ?
C10 C11 1.363(3) ?
C10 H10 0.9300 ?
C11 C12 1.388(3) ?
C11 H11 0.9300 ?
C12 C13 1.378(2) ?
C12 H12 0.9300 ?
C13 C14 1.3980(19) ?
C13 H13 0.9300 ?
C14 C15 1.4415(19) ?
C15 C16 1.359(2) ?
C15 C17 1.511(2) y
C16 H16 0.9300 ?
C17 C24 1.5221(17) ?
C17 C18 1.5585(18) ?
C19 C20 1.380(2) ?
C19 C24 1.3909(18) ?
C20 C21 1.385(2) ?
C20 H20 0.9300 ?
C21 C22 1.381(2) ?
C21 H21 0.9300 ?
C22 C23 1.3961(19) ?
C22 H22 0.9300 ?
C23 C24 1.3743(18) ?
C23 H23 0.9300 ?

loop_
_geom_hbond_atom_site_label_D
_geom_hbond_atom_site_label_H
_geom_hbond_atom_site_label_A
_geom_hbond_site_symmetry_A
_geom_hbond_distance_DH
_geom_hbond_distance_HA
_geom_hbond_distance_DA
_geom_hbond_angle_DHA
N1 H1 O1 7_556 0.86 2.08 2.913(2) 162

loop_
_geom_torsion_atom_site_label_1
_geom_torsion_atom_site_label_2
_geom_torsion_atom_site_label_3
_geom_torsion_atom_site_label_4
_geom_torsion
_geom_torsion_publ_flag
C8 N1 C1 C2 -179.99(16) ?
C8 N1 C1 C6 0.08(16) ?
N1 C1 C2 C3 179.55(16) ?
C6 C1 C2 C3 -0.5(3) ?
C1 C2 C3 C4 -0.8(3) ?
C2 C3 C4 C5 1.0(3) ?
C3 C4 C5 C6 0.2(2) ?
C4 C5 C6 C1 -1.48(19) ?
C4 C5 C6 C7 -179.76(14) ?
N1 C1 C6 C5 -178.37(12) ?
C2 C1 C6 C5 1.7(2) ?
N1 C1 C6 C7 0.39(15) ?
C2 C1 C6 C7 -179.55(14) ?
C5 C6 C7 C8 177.71(14) ?
C1 C6 C7 C8 -0.71(14) ?
C5 C6 C7 C17 1.4(2) ?
C1 C6 C7 C17 -177.02(12) ?
C6 C7 C8 N1 0.79(16) ?
C17 C7 C8 N1 177.40(12) ?
C1 N1 C8 C7 -0.55(17) ?
C16 N2 C9 C10 -179.75(18) ?
C16 N2 C9 C14 -0.05(19) ?
N2 C9 C10 C11 -179.91(18) ?
C14 C9 C10 C11 0.4(3) ?
C9 C10 C11 C12 -0.7(3) ?
C10 C11 C12 C13 0.5(3) ?
C11 C12 C13 C14 -0.1(2) ?
C12 C13 C14 C9 -0.1(2) ?
C12 C13 C14 C15 -179.42(15) ?
N2 C9 C14 C13 -179.78(13) ?
C10 C9 C14 C13 0.0(2) ?
N2 C9 C14 C15 -0.29(16) ?
C10 C9 C14 C15 179.44(15) ?
C13 C14 C15 C16 179.88(15) ?
C9 C14 C15 C16 0.52(15) ?
C13 C14 C15 C17 -5.4(2) ?
C9 C14 C15 C17 175.26(12) ?
C14 C15 C16 N2 -0.56(17) ?
C17 C15 C16 N2 -175.23(13) ?
C9 N2 C16 C15 0.4(2) ?
C16 C15 C17 C7 -137.91(14) ?
C14 C15 C17 C7 48.44(17) ?
C16 C15 C17 C24 93.5(2) y
C14 C15 C17 C24 -80.16(15) ?
C16 C15 C17 C18 -18.15(19) ?
C14 C15 C17 C18 168.21(12) ?
C8 C7 C17 C15 37.08(17) ?
C6 C7 C17 C15 -147.15(13) ?
C8 C7 C17 C24 164.30(10) y
C6 C7 C17 C24 -19.93(18) ?
C8 C7 C17 C18 -84.79(15) ?
C6 C7 C17 C18 90.98(15) ?
C19 N3 C18 O1 178.41(14) ?
C19 N3 C18 C17 -2.54(16) ?
C15 C17 C18 O1 -60.28(18) ?
C7 C17 C18 O1 62.52(19) ?
C24 C17 C18 O1 -178.16(15) ?
C15 C17 C18 N3 120.68(12) ?
C7 C17 C18 N3 -116.51(12) ?
C24 C17 C18 N3 2.81(14) ?
C18 N3 C19 C20 -177.52(15) ?
C18 N3 C19 C24 1.10(17) ?
C24 C19 C20 C21 -1.3(2) ?
N3 C19 C20 C21 177.16(15) ?
C19 C20 C21 C22 0.6(2) ?
C20 C21 C22 C23 0.1(3) ?
C21 C22 C23 C24 -0.2(2) ?
C22 C23 C24 C19 -0.4(2) ?
C22 C23 C24 C17 -178.43(14) ?
C20 C19 C24 C23 1.2(2) ?
N3 C19 C24 C23 -177.49(12) ?
C20 C19 C24 C17 179.62(13) ?
N3 C19 C24 C17 0.90(15) ?
C15 C17 C24 C23 58.30(18) ?
C7 C17 C24 C23 -69.54(18) ?
C18 C17 C24 C23 175.95(14) ?
C15 C17 C24 C19 -119.85(12) ?
C7 C17 C24 C19 112.30(12) ?
C18 C17 C24 C19 -2.20(14) ?

loop_
_cod_related_entry_id
_cod_related_entry_database
_cod_related_entry_code
1 ChemSpider 2158070
